data_2011556
loop_
_publ_author_name
'Kouvetakis, John'
'Groy, Thomas L.'

_publ_section_title
;
 2,4,6-Tris[2-(trimethylsilyl)ethynyl]-1,3,5-triazene: a novel
 precursor to C--N two-dimensional structures
;
_journal_issue 11
_journal_name_full 'Acta Crystallographica Section C'
_journal_page_first e533
_journal_page_last e533
_journal_paper_doi 10.1107/S0108270100014165
_journal_volume 56
_journal_year 2000
_chemical_formula_sum 'C18 H27 N3 Si3'
_chemical_formula_weight 369.70
_chemical_name_systematic
;
?
;
_space_group_IT_number 14
_symmetry_cell_setting monoclinic
_symmetry_space_group_name_Hall '-P 2ybc'
_symmetry_space_group_name_H-M 'P 1 21/c 1'
_cell_angle_alpha 90.00
_cell_angle_beta 103.65(3)
_cell_angle_gamma 90.00
_cell_formula_units_Z 4
_cell_length_a 11.265(2)
_cell_length_b 19.946(4)
_cell_length_c 10.927(2)
_cell_measurement_reflns_used 24
_cell_measurement_temperature 167(2)
_cell_measurement_theta_max 14
_cell_measurement_theta_min 13
_cell_volume 2385.9(8)
_computing_cell_refinement 'CAD-4 Software'
_computing_data_collection 'CAD-4 Software (Enraf-Nonius, 1989)'
_computing_data_reduction 'CAD-4 Software'
_computing_publication_material SHELXTL
_computing_structure_refinement 'SHELXTL XL'
_computing_structure_solution 'SHELXTL XS (Sheldrick, 1997)'
_diffrn_ambient_temperature 167(2)
_diffrn_measured_fraction_theta_full 1.000
_diffrn_measured_fraction_theta_max 1.000
_diffrn_measurement_device_type 'Enraf-Nonius CAD-4'
_diffrn_measurement_method \q-2\q
_diffrn_radiation_monochromator graphite
_diffrn_radiation_source 'fine-focus sealed tube'
_diffrn_radiation_type MoK\a
_diffrn_radiation_wavelength .71073
_diffrn_reflns_av_R_equivalents .000
_diffrn_reflns_av_sigmaI/netI .0653
_diffrn_reflns_limit_h_max 13
_diffrn_reflns_limit_h_min 0
_diffrn_reflns_limit_k_max 23
_diffrn_reflns_limit_k_min 0
_diffrn_reflns_limit_l_max 12
_diffrn_reflns_limit_l_min -12
_diffrn_reflns_number 4194
_diffrn_reflns_theta_full 24.98
_diffrn_reflns_theta_max 24.98
_diffrn_reflns_theta_min 1.86
_diffrn_standards_decay_% 0
_diffrn_standards_interval_time 60
_diffrn_standards_number 3
_exptl_absorpt_coefficient_mu .203
_exptl_absorpt_correction_T_max .998
_exptl_absorpt_correction_T_min .852
_exptl_absorpt_correction_type '\y scan'
_exptl_absorpt_process_details '(North et al., 1968)'
_exptl_crystal_colour Colourless
_exptl_crystal_density_diffrn 1.029
_exptl_crystal_density_method 'not measured'
_exptl_crystal_description 'Cleaved Fragment'
_exptl_crystal_F_000 792
_exptl_crystal_size_max .52
_exptl_crystal_size_mid .27
_exptl_crystal_size_min .25
_refine_diff_density_max .364
_refine_diff_density_min -.361
_refine_ls_extinction_coef .0046(9)
_refine_ls_extinction_method SHELXL97
_refine_ls_goodness_of_fit_ref 1.066
_refine_ls_hydrogen_treatment constr
_refine_ls_matrix_type full
_refine_ls_number_parameters 218
_refine_ls_number_reflns 4194
_refine_ls_number_restraints 0
_refine_ls_restrained_S_all 1.066
_refine_ls_R_factor_all .106
_refine_ls_R_factor_gt .060
_refine_ls_shift/su_max .007
_refine_ls_shift/su_mean .002
_refine_ls_structure_factor_coef Fsqd
_refine_ls_weighting_details 'calc w = 1/[\s^2^(Fo^2^)+(0.0559P)^2^+2.2202P] where P = (Fo^2^+2Fc^2^)/3'
_refine_ls_weighting_scheme calc
_refine_ls_wR_factor_ref .158
_reflns_number_gt 2716
_reflns_number_total 4194
_reflns_threshold_expression I>2\s(I)
_cod_data_source_file qa0427.cif
_cod_data_source_block I
_cod_depositor_comments
;
The following automatic conversions were performed:
'_symmetry_cell_setting' value 'Monoclinic' changed to 'monoclinic'
according to '/home/saulius/struct/CIF-dictionaries/cif_core.dic'
dictionary named 'cif_core.dic' version 2.4.1 from 2010-06-29.

Automatic conversion script
Id: cif_fix_enum 1527 2010-12-29 10:47:43Z saulius 

The following automatic conversions were performed:

'_symmetry_cell_setting' value 'Monoclinic' changed to 'monoclinic'
according to /home/saulius/struct/CIF-dictionaries/cif_core.dic
dictionary named 'cif_core.dic' version 2.4.1 from 2010-06-29.

Automatic conversion script
Id: cif_fix_values 1715 2011-07-08 13:25:40Z adriana 
;
_cod_original_sg_symbol_H-M 'P 21/c'
_cod_database_code 2011556
_cod_database_fobs_code 2011556

loop_
_symmetry_equiv_pos_as_xyz
'x, y, z'
'-x, y+1/2, -z+1/2'
'-x, -y, -z'
'x, -y-1/2, z-1/2'

loop_
_atom_site_label
_atom_site_fract_x
_atom_site_fract_y
_atom_site_fract_z
_atom_site_U_iso_or_equiv
_atom_site_adp_type
_atom_site_calc_flag
_atom_site_refinement_flags
_atom_site_occupancy
_atom_site_disorder_assembly
_atom_site_disorder_group
_atom_site_type_symbol
Si1 -.03359(8) .08227(5) .20465(10) .0333(3) Uani d . 1 . . Si
Si2 .76772(9) -.16701(5) .21861(10) .0382(3) Uani d . 1 . . Si
Si3 .66108(10) .33369(6) .08920(12) .0472(3) Uani d . 1 . . Si
N1 .4186(2) .01189(15) .1868(3) .0357(7) Uani d . 1 . . N
N2 .5869(3) .07498(16) .1496(3) .0397(8) Uani d . 1 . . N
N3 .3990(2) .12963(15) .1502(3) .0368(7) Uani d . 1 . . N
C1 .3569(3) .06966(18) .1755(3) .0316(8) Uani d . 1 . . C
C2 .2335(3) .06922(17) .1928(3) .0337(8) Uani d . 1 . . C
C3 .1304(3) .07277(18) .2022(3) .0364(9) Uani d . 1 . . C
C4 -.0623(4) .0310(2) .3355(4) .0507(11) Uani d . 1 . . C
H4A -.0492 -.0164 .3194 .076 Uiso calc R 1 . . H
H4B -.1467 .0377 .3422 .076 Uiso calc R 1 . . H
H4C -.0061 .0447 .4145 .076 Uiso calc R 1 . . H
C5 -.1253(3) .0525(3) .0516(4) .0541(12) Uani d . 1 . . C
H5A -.1102 .0046 .0425 .081 Uiso calc R 1 . . H
H5B -.1022 .0774 -.0165 .081 Uiso calc R 1 . . H
H5C -.2122 .0596 .0476 .081 Uiso calc R 1 . . H
C6 -.0581(4) .1730(2) .2284(5) .0613(13) Uani d . 1 . . C
H6A -.1436 .1806 .2300 .092 Uiso calc R 1 . . H
H6B -.0385 .1986 .1592 .092 Uiso calc R 1 . . H
H6C -.0050 .1875 .3085 .092 Uiso calc R 1 . . H
C7 .5328(3) .01752(19) .1707(3) .0361(9) Uani d . 1 . . C
C8 .6040(3) -.0430(2) .1798(4) .0417(9) Uani d . 1 . . C
C9 .6667(3) -.0922(2) .1907(4) .0435(10) Uani d . 1 . . C
C10 .8882(4) -.1548(2) .1306(5) .0563(12) Uani d . 1 . . C
H10A .8508 -.1536 .0401 .084 Uiso calc R 1 . . H
H10B .9466 -.1920 .1489 .084 Uiso calc R 1 . . H
H10C .9309 -.1125 .1564 .084 Uiso calc R 1 . . H
C11 .8338(4) -.1704(3) .3906(4) .0660(13) Uani d . 1 . . C
H11A .7682 -.1770 .4346 .099 Uiso calc R 1 . . H
H11B .8764 -.1283 .4184 .099 Uiso calc R 1 . . H
H11C .8916 -.2078 .4099 .099 Uiso calc R 1 . . H
C12 .6755(4) -.2421(2) .1627(5) .0616(12) Uani d . 1 . . C
H12A .6422 -.2388 .0715 .092 Uiso calc R 1 . . H
H12B .6082 -.2453 .2052 .092 Uiso calc R 1 . . H
H12C .7269 -.2822 .1815 .092 Uiso calc R 1 . . H
C13 .5151(3) .12876(19) .1391(3) .0355(8) Uani d . 1 . . C
C14 .5667(3) .19285(19) .1197(4) .0387(9) Uani d . 1 . . C
C15 .6040(3) .2485(2) .1058(4) .0408(9) Uani d . 1 . . C
C16 .5292(4) .3883(2) .0225(5) .0661(13) Uani d . 1 . . C
H16A .4885 .3724 -.0618 .099 Uiso calc R 1 . . H
H16B .5576 .4344 .0170 .099 Uiso calc R 1 . . H
H16C .4714 .3871 .0770 .099 Uiso calc R 1 . . H
C17 .7657(6) .3269(3) -.0177(7) .106(2) Uani d . 1 . . C
H17A .8344 .2975 .0203 .159 Uiso calc R 1 . . H
H17B .7967 .3714 -.0315 .159 Uiso calc R 1 . . H
H17C .7216 .3080 -.0984 .159 Uiso calc R 1 . . H
C18 .7413(5) .3613(3) .2470(6) .092(2) Uani d . 1 . . C
H18A .8109 .3316 .2794 .138 Uiso calc R 1 . . H
H18B .6852 .3598 .3032 .138 Uiso calc R 1 . . H
H18C .7706 .4073 .2427 .138 Uiso calc R 1 . . H

loop_
_atom_site_aniso_label
_atom_site_aniso_U_11
_atom_site_aniso_U_22
_atom_site_aniso_U_33
_atom_site_aniso_U_12
_atom_site_aniso_U_13
_atom_site_aniso_U_23
Si1 .0276(5) .0356(6) .0381(6) .0001(4) .0108(4) .0015(5)
Si2 .0345(5) .0308(6) .0481(7) .0058(4) .0075(5) .0080(5)
Si3 .0449(6) .0334(6) .0604(8) -.0074(5) .0068(5) .0000(6)
N1 .0296(15) .0307(17) .0461(19) .0016(13) .0078(13) .0025(14)
N2 .0328(16) .0342(18) .053(2) .0039(13) .0122(14) .0021(15)
N3 .0294(15) .0301(18) .0501(19) .0005(13) .0077(13) -.0023(15)
C1 .0291(17) .036(2) .0277(18) .0010(15) .0023(14) -.0029(15)
C2 .0300(19) .028(2) .043(2) -.0018(14) .0064(16) -.0040(16)
C3 .037(2) .034(2) .036(2) .0011(16) .0035(16) -.0051(16)
C4 .053(2) .056(3) .043(2) -.011(2) .0115(19) .001(2)
C5 .030(2) .089(4) .041(2) .001(2) .0038(17) -.001(2)
C6 .051(3) .041(3) .100(4) .009(2) .033(3) .002(2)
C7 .0313(18) .034(2) .042(2) -.0001(15) .0064(16) -.0010(17)
C8 .0332(19) .040(2) .054(3) .0017(18) .0141(17) .0057(19)
C9 .0307(19) .046(2) .055(2) .0037(18) .0114(17) .004(2)
C10 .045(2) .049(3) .078(3) .016(2) .021(2) .012(2)
C11 .073(3) .056(3) .063(3) .011(2) .003(2) .009(3)
C12 .060(3) .039(3) .083(3) -.003(2) .012(2) .005(2)
C13 .0289(18) .037(2) .039(2) .0042(15) .0051(15) .0025(17)
C14 .0293(18) .035(2) .051(2) -.0008(16) .0076(16) .0025(18)
C15 .0346(19) .039(2) .048(2) -.0049(17) .0090(17) -.0008(18)
C16 .076(3) .043(3) .069(3) .002(2) -.003(3) .007(2)
C17 .098(4) .098(5) .143(6) -.004(4) .071(4) .032(5)
C18 .089(4) .057(3) .102(5) .003(3) -.033(3) -.029(3)

loop_
_atom_type_symbol
_atom_type_description
_atom_type_scat_dispersion_real
_atom_type_scat_dispersion_imag
_atom_type_scat_source
C C .0033 .0016 'International Tables Vol C Tables 4.2.6.8 and 6.1.1.4'
H H .0000 .0000 'International Tables Vol C Tables 4.2.6.8 and 6.1.1.4'
N N .0061 .0033 'International Tables Vol C Tables 4.2.6.8 and 6.1.1.4'
Si Si .0817 .0704 'International Tables Vol C Tables 4.2.6.8 and 6.1.1.4'

loop_
_geom_angle_atom_site_label_1
_geom_angle_atom_site_label_2
_geom_angle_atom_site_label_3
_geom_angle
C5 Si1 C4 111.1(2)
C5 Si1 C6 111.8(2)
C4 Si1 C6 111.8(2)
C5 Si1 C3 107.43(17)
C4 Si1 C3 108.05(18)
C6 Si1 C3 106.34(18)
C12 Si2 C11 111.5(2)
C12 Si2 C10 111.0(2)
C11 Si2 C10 111.3(2)
C12 Si2 C9 108.80(19)
C11 Si2 C9 106.3(2)
C10 Si2 C9 107.75(18)
C18 Si3 C15 106.9(2)
C18 Si3 C16 111.5(2)
C15 Si3 C16 108.41(19)
C18 Si3 C17 111.7(3)
C15 Si3 C17 106.5(2)
C16 Si3 C17 111.6(3)
C1 N1 C7 114.2(3)
C13 N2 C7 114.2(3)
C1 N3 C13 114.0(3)
N1 C1 N3 125.9(3)
N1 C1 C2 118.6(3)
N3 C1 C2 115.5(3)
C3 C2 C1 175.5(4)
C2 C3 Si1 175.3(3)
N1 C7 N2 125.5(3)
N1 C7 C8 117.1(3)
N2 C7 C8 117.3(3)
C9 C8 C7 177.6(4)
C8 C9 Si2 176.2(4)
N2 C13 N3 126.0(3)
N2 C13 C14 118.0(3)
N3 C13 C14 115.9(3)
C15 C14 C13 175.9(4)
C14 C15 Si3 178.5(4)

loop_
_geom_bond_atom_site_label_1
_geom_bond_atom_site_label_2
_geom_bond_site_symmetry_2
_geom_bond_distance
_geom_bond_publ_flag
Si1 C5 . 1.844(4) ?
Si1 C4 . 1.847(4) ?
Si1 C6 . 1.857(4) ?
Si1 C3 . 1.863(4) ?
Si2 C12 . 1.844(4) ?
Si2 C11 . 1.852(5) ?
Si2 C10 . 1.855(4) ?
Si2 C9 . 1.857(4) ?
Si3 C18 . 1.832(5) ?
Si3 C15 . 1.842(4) ?
Si3 C16 . 1.848(5) ?
Si3 C17 . 1.850(6) ?
N1 C1 . 1.336(4) ?
N1 C7 . 1.343(4) ?
N2 C13 . 1.332(4) ?
N2 C7 . 1.344(5) ?
N3 C1 . 1.339(4) ?
N3 C13 . 1.342(4) ?
C1 C2 . 1.446(5) ?
C2 C3 . 1.192(5) ?
C7 C8 . 1.439(5) ?
C8 C9 . 1.199(5) ?
C13 C14 . 1.440(5) ?
C14 C15 . 1.208(5) ?

loop_
_cod_related_entry_id
_cod_related_entry_database
_cod_related_entry_code
1 ChemSpider 9923700
